data_2201056
loop_
_publ_author_name
'Willis, Anthony C.'
'Retb\/oll, Mikael K.'
'Wenger, Eric'

_publ_section_title
;
 A palladium(0) complex of dibenzylideneacetone and a chelating
 diphosphine
;
_journal_issue 6
_journal_name_full 'Acta Crystallographica Section E'
_journal_page_first m275
_journal_page_last m277
_journal_paper_doi 10.1107/S1600536802008140
_journal_volume 58
_journal_year 2002
_chemical_formula_iupac '[Pd (C26 H48 P2) (C17 H14 O)]'
_chemical_formula_moiety 'C43 H62 O P2 Pd'
_chemical_formula_sum 'C43 H62 O P2 Pd'
_chemical_formula_weight 763.31
_space_group_IT_number 14
_symmetry_cell_setting monoclinic
_symmetry_space_group_name_Hall '-P 2yab'
_symmetry_space_group_name_H-M 'P 1 21/a 1'
_cell_angle_alpha 90
_cell_angle_beta 112.4591(6)
_cell_angle_gamma 90
_cell_formula_units_Z 4
_cell_length_a 21.0704(2)
_cell_length_b 8.60650(10)
_cell_length_c 23.6443(3)
_cell_measurement_reflns_used 77106
_cell_measurement_temperature 200
_cell_measurement_theta_max 27.485
_cell_measurement_theta_min 2.910
_cell_volume 3962.50(8)
_computing_cell_refinement 'HKL SCALEPACK (Otwinowski & Minor, 1997)'
_computing_data_collection 'COLLECT (Nonius, 1997)'
_computing_data_reduction 'SCALEPACK and DENZO (Otwinowski & Minor, 1997)'
_computing_publication_material TEXSAN
_computing_structure_refinement 'TEXSAN (Molecular Structure Corporation, 1992-1997)'
_computing_structure_solution 'SIR92 (Altomare et al., 1994)'
_diffrn_ambient_temperature 200.0
_diffrn_measurement_device_type 'Nonius KappaCCD'
_diffrn_measurement_method '\f and \w'
_diffrn_radiation_monochromator graphite
_diffrn_radiation_source 'X-ray tube'
_diffrn_radiation_type MoK\a
_diffrn_radiation_wavelength 0.7107
_diffrn_reflns_av_R_equivalents 0.053
_diffrn_reflns_av_sigmaI/netI 0.040
_diffrn_reflns_limit_h_max 27
_diffrn_reflns_limit_h_min -27
_diffrn_reflns_limit_k_max 11
_diffrn_reflns_limit_k_min -11
_diffrn_reflns_limit_l_max 30
_diffrn_reflns_limit_l_min -30
_diffrn_reflns_number 77106
_diffrn_reflns_reduction_process 'Lp corrections applied'
_diffrn_reflns_theta_max 27.47
_diffrn_reflns_theta_min 2.91
_diffrn_standards_decay_% 0.00
_diffrn_standards_number 0
_exptl_absorpt_coefficient_mu 0.580
_exptl_absorpt_correction_T_max 0.941
_exptl_absorpt_correction_T_min 0.873
_exptl_absorpt_correction_type integration
_exptl_absorpt_process_details
;via Gaussian method (Coppens, 1970) implemented in maXus (Mackay et al.,
 2000)
;
_exptl_crystal_colour orange
_exptl_crystal_density_diffrn 1.279
_exptl_crystal_density_meas ?
_exptl_crystal_description plate
_exptl_crystal_F_000 1616.00
_exptl_crystal_size_max 0.35
_exptl_crystal_size_mid 0.16
_exptl_crystal_size_min 0.12
_refine_diff_density_max 0.95
_refine_diff_density_min -0.65
_refine_ls_extinction_method none
_refine_ls_goodness_of_fit_all 1.95
_refine_ls_goodness_of_fit_ref 1.97
_refine_ls_hydrogen_treatment mixed
_refine_ls_matrix_type full
_refine_ls_number_constraints 0
_refine_ls_number_parameters 430
_refine_ls_number_reflns 7970
_refine_ls_number_restraints 0
_refine_ls_R_factor_all 0.0545
_refine_ls_R_factor_gt 0.0404
_refine_ls_shift/su_max 0.0020
_refine_ls_shift/su_mean 0.0010
_refine_ls_structure_factor_coef F
_refine_ls_weighting_details 'w = 1/[\s^2^(Fo) + 0.00022|Fo|^2^]'
_refine_ls_weighting_scheme sigma
_refine_ls_wR_factor_all 0.0515
_refine_ls_wR_factor_ref 0.0485
_reflns_number_gt 7970
_reflns_number_total 9057
_reflns_threshold_expression I>2\s(I)
_cod_data_source_file cf6163.cif
_cod_data_source_block II
_cod_depositor_comments
;
The following automatic conversions were performed:

'_exptl_crystal_density_meas' value 'not measured' was changed to '?'
- the value is perceived as not measured.

Automatic conversion script
Id: cif_fix_values 3008 2015-01-20 13:52:24Z robertas 
;
_cod_original_sg_symbol_H-M 'P 21/a'
_cod_database_code 2201056
_cod_database_fobs_code 2201056

loop_
_symmetry_equiv_pos_as_xyz
'  +x,  +y,  +z'
'1/2-x,1/2+y,  -z'
'  -x,  -y,  -z'
'1/2+x,1/2-y,  +z'

loop_
_atom_site_label
_atom_site_fract_x
_atom_site_fract_y
_atom_site_fract_z
_atom_site_U_iso_or_equiv
_atom_site_adp_type
_atom_site_calc_flag
_atom_site_calc_attached_atom
_atom_site_refinement_flags
_atom_site_occupancy
Pd1 0.839302(9) 0.04942(2) 0.741482(8) 0.02538(6) Uani d ? . 1.000
P1 0.90523(3) 0.26864(7) 0.78067(3) 0.0252(2) Uani d ? . 1.000
P2 0.79022(3) 0.17778(7) 0.65062(3) 0.0276(2) Uani d ? . 1.000
O1 0.94750(10) -0.2448(2) 0.77307(9) 0.0496(6) Uani d ? . 1.000
C1 0.80170(10) -0.1863(3) 0.73840(10) 0.0321(7) Uani d ? . 1.000
C2 0.85370(10) -0.1533(3) 0.79620(10) 0.0329(7) Uani d ? . 1.000
C3 0.92580(10) -0.1783(3) 0.80900(10) 0.0357(7) Uani d ? . 1.000
C4 0.97440(10) -0.1199(3) 0.86910(10) 0.0353(7) Uani d ? . 1.000
C5 1.04190(10) -0.1430(3) 0.88900(10) 0.0399(7) Uani d ? . 1.000
C6 0.72890(10) -0.2121(3) 0.72920(10) 0.0306(6) Uani d ? . 1.000
C7 0.68660(10) -0.3000(3) 0.67980(10) 0.0385(7) Uani d ? . 1.000
C8 0.61840(10) -0.3307(3) 0.67060(10) 0.0486(8) Uani d ? . 1.000
C9 0.59110(10) -0.2758(3) 0.7110(2) 0.0519(9) Uani d ? . 1.000
C10 0.6322(2) -0.1882(3) 0.75990(10) 0.0475(9) Uani d ? . 1.000
C11 0.69970(10) -0.1553(3) 0.76880(10) 0.0382(7) Uani d ? . 1.000
C12 1.09400(10) -0.0771(3) 0.94460(10) 0.0386(7) Uani d ? . 1.000
C13 1.16190(10) -0.1243(4) 0.96260(10) 0.0507(9) Uani d ? . 1.000
C14 1.2129(2) -0.0592(4) 1.01350(10) 0.0600(10) Uani d ? . 1.000
C15 1.1973(2) 0.0535(5) 1.04630(10) 0.0650(10) Uani d ? . 1.000
C16 1.1303(2) 0.1047(4) 1.02940(10) 0.0526(9) Uani d ? . 1.000
C17 1.07890(10) 0.0386(3) 0.97920(10) 0.0436(8) Uani d ? . 1.000
C18 0.89000(10) 0.4013(3) 0.71490(10) 0.0301(6) Uani d ? . 1.000
C19 0.81870(10) 0.3826(3) 0.66510(10) 0.0322(7) Uani d ? . 1.000
C20 0.88510(10) 0.3888(3) 0.83670(10) 0.0275(6) Uani d ? . 1.000
C21 0.80840(10) 0.4159(3) 0.81730(10) 0.0338(7) Uani d ? . 1.000
C22 0.79260(10) 0.5163(3) 0.86340(10) 0.0375(7) Uani d ? . 1.000
C23 0.8242(2) 0.4514(3) 0.92790(10) 0.0472(9) Uani d ? . 1.000
C24 0.9002(2) 0.4226(3) 0.94700(10) 0.0454(8) Uani d ? . 1.000
C25 0.91480(10) 0.3202(3) 0.90120(10) 0.0375(7) Uani d ? . 1.000
C26 0.99970(10) 0.2511(3) 0.81530(10) 0.0269(6) Uani d ? . 1.000
C27 1.02740(10) 0.1578(3) 0.77430(10) 0.0341(7) Uani d ? . 1.000
C28 1.10550(10) 0.1361(3) 0.80530(10) 0.0396(7) Uani d ? . 1.000
C29 1.14280(10) 0.2896(3) 0.82440(10) 0.0429(8) Uani d ? . 1.000
C30 1.11500(10) 0.3808(3) 0.86550(10) 0.0396(7) Uani d ? . 1.000
C31 1.03780(10) 0.4071(3) 0.83420(10) 0.0339(7) Uani d ? . 1.000
C32 0.81820(10) 0.1072(3) 0.58990(10) 0.0364(7) Uani d ? . 1.000
C33 0.8941(2) 0.0657(4) 0.6143(2) 0.0630(10) Uani d ? . 1.000
C34 0.9126(2) -0.0134(5) 0.5645(2) 0.0790(10) Uani d ? . 1.000
C35 0.8934(3) 0.0883(5) 0.5077(2) 0.093(2) Uani d ? . 1.000
C36 0.8189(2) 0.1323(4) 0.4842(2) 0.0720(10) Uani d ? . 1.000
C37 0.7994(2) 0.2102(4) 0.53330(10) 0.0630(10) Uani d ? . 1.000
C38 0.69600(10) 0.1962(3) 0.61290(10) 0.0320(6) Uani d ? . 1.000
C39 0.66600(10) 0.2385(3) 0.66090(10) 0.0406(8) Uani d ? . 1.000
C40 0.58780(10) 0.2464(3) 0.63300(10) 0.0469(8) Uani d ? . 1.000
C41 0.55720(10) 0.0939(4) 0.6023(2) 0.0559(9) Uani d ? . 1.000
C42 0.5847(2) 0.0530(3) 0.5541(2) 0.0539(9) Uani d ? . 1.000
C43 0.66320(10) 0.0461(3) 0.58010(10) 0.0440(8) Uani d ? . 1.000
H1 0.8160(10) -0.233(3) 0.7140(10) 0.039 Uiso d ? . 1.000
H2 0.8400(10) -0.124(3) 0.8290(10) 0.040 Uiso d ? . 1.000
H3 0.9566 -0.0637 0.8943 0.042 Uiso c ? . 1.000
H4 1.0579 -0.2085 0.8648 0.048 Uiso c ? . 1.000
H5 0.7047 -0.3401 0.6516 0.046 Uiso c ? . 1.000
H6 0.5906 -0.3900 0.6361 0.058 Uiso c ? . 1.000
H7 0.5449 -0.2978 0.7053 0.062 Uiso c ? . 1.000
H8 0.6139 -0.1494 0.7882 0.057 Uiso c ? . 1.000
H9 0.7265 -0.0927 0.8026 0.046 Uiso c ? . 1.000
H10 1.1737 -0.2022 0.9398 0.061 Uiso c ? . 1.000
H11 1.2590 -0.0938 1.0255 0.072 Uiso c ? . 1.000
H12 1.2326 0.0975 1.0809 0.078 Uiso c ? . 1.000
H13 1.1196 0.1847 1.0520 0.063 Uiso c ? . 1.000
H14 1.0328 0.0722 0.9682 0.052 Uiso c ? . 1.000
H15 0.8950 0.5054 0.7293 0.036 Uiso c ? . 1.000
H16 0.9231 0.3802 0.6977 0.036 Uiso c ? . 1.000
H17 0.8190 0.4257 0.6283 0.039 Uiso c ? . 1.000
H18 0.7868 0.4379 0.6772 0.039 Uiso c ? . 1.000
H19 0.9060 0.4874 0.8383 0.033 Uiso c ? . 1.000
H20 0.7916 0.4665 0.7787 0.041 Uiso c ? . 1.000
H21 0.7861 0.3184 0.8140 0.041 Uiso c ? . 1.000
H22 0.8103 0.6177 0.8631 0.045 Uiso c ? . 1.000
H23 0.7442 0.5217 0.8516 0.045 Uiso c ? . 1.000
H24 0.8173 0.5236 0.9554 0.057 Uiso c ? . 1.000
H25 0.8022 0.3561 0.9295 0.057 Uiso c ? . 1.000
H26 0.9229 0.5193 0.9498 0.055 Uiso c ? . 1.000
H27 0.9171 0.3730 0.9858 0.055 Uiso c ? . 1.000
H28 0.8950 0.2208 0.9007 0.045 Uiso c ? . 1.000
H29 0.9631 0.3096 0.9134 0.045 Uiso c ? . 1.000
H30 1.0102 0.1926 0.8518 0.032 Uiso c ? . 1.000
H31 1.0059 0.0587 0.7663 0.041 Uiso c ? . 1.000
H32 1.0171 0.2118 0.7368 0.041 Uiso c ? . 1.000
H33 1.1152 0.0730 0.8407 0.048 Uiso c ? . 1.000
H34 1.1214 0.0858 0.7775 0.048 Uiso c ? . 1.000
H35 1.1903 0.2702 0.8461 0.051 Uiso c ? . 1.000
H36 1.1366 0.3493 0.7889 0.051 Uiso c ? . 1.000
H37 1.1241 0.3242 0.9023 0.047 Uiso c ? . 1.000
H38 1.1375 0.4787 0.8749 0.047 Uiso c ? . 1.000
H39 1.0288 0.4692 0.7987 0.041 Uiso c ? . 1.000
H40 1.0218 0.4593 0.8616 0.041 Uiso c ? . 1.000
H41 0.7944 0.0122 0.5759 0.044 Uiso c ? . 1.000
H42 0.9205 0.1578 0.6273 0.075 Uiso c ? . 1.000
H43 0.9041 -0.0030 0.6480 0.075 Uiso c ? . 1.000
H44 0.9607 -0.0325 0.5800 0.095 Uiso c ? . 1.000
H45 0.8886 -0.1092 0.5536 0.095 Uiso c ? . 1.000
H46 0.9206 0.1800 0.5177 0.112 Uiso c ? . 1.000
H47 0.9023 0.0328 0.4767 0.112 Uiso c ? . 1.000
H48 0.8095 0.2022 0.4509 0.086 Uiso c ? . 1.000
H49 0.7919 0.0411 0.4706 0.086 Uiso c ? . 1.000
H50 0.7514 0.2289 0.5173 0.075 Uiso c ? . 1.000
H51 0.8233 0.3061 0.5445 0.075 Uiso c ? . 1.000
H52 0.6857 0.2776 0.5836 0.038 Uiso c ? . 1.000
H53 0.6796 0.1620 0.6923 0.049 Uiso c ? . 1.000
H54 0.6834 0.3369 0.6781 0.049 Uiso c ? . 1.000
H55 0.5713 0.2679 0.6644 0.056 Uiso c ? . 1.000
H56 0.5740 0.3272 0.6034 0.056 Uiso c ? . 1.000
H57 0.5689 0.0138 0.6322 0.067 Uiso c ? . 1.000
H58 0.5087 0.1036 0.5838 0.067 Uiso c ? . 1.000
H59 0.5670 -0.0456 0.5373 0.065 Uiso c ? . 1.000
H60 0.5698 0.1294 0.5227 0.065 Uiso c ? . 1.000
H61 0.6781 0.0285 0.5474 0.053 Uiso c ? . 1.000
H62 0.6777 -0.0376 0.6084 0.053 Uiso c ? . 1.000

loop_
_atom_site_aniso_label
_atom_site_aniso_U_11
_atom_site_aniso_U_22
_atom_site_aniso_U_33
_atom_site_aniso_U_12
_atom_site_aniso_U_13
_atom_site_aniso_U_23
Pd1 0.02410(10) 0.02120(10) 0.02800(10) -0.00137(7) 0.00682(8) 0.00028(7)
P1 0.0219(3) 0.0226(3) 0.0289(3) -0.0010(2) 0.0072(2) 0.0001(2)
P2 0.0269(3) 0.0259(3) 0.0265(3) -0.0012(3) 0.0063(3) 0.0004(2)
O1 0.0380(10) 0.0370(10) 0.0650(10) 0.0007(9) 0.0100(10) -0.0143(9)
C1 0.0360(10) 0.0220(10) 0.0340(10) 0.0010(10) 0.0100(10) -0.0010(10)
C2 0.0310(10) 0.0230(10) 0.0380(10) -0.0020(10) 0.0060(10) 0.0070(10)
C3 0.0320(10) 0.0210(10) 0.048(2) -0.0030(10) 0.0080(10) 0.0020(10)
C4 0.0320(10) 0.0270(10) 0.0400(10) -0.0020(10) 0.0060(10) 0.0060(10)
C5 0.0350(10) 0.0310(10) 0.045(2) 0.0020(10) 0.0070(10) 0.0050(10)
C6 0.0320(10) 0.0200(10) 0.0350(10) -0.0010(10) 0.0070(10) 0.0030(10)
C7 0.0380(10) 0.0300(10) 0.0410(10) 0.0000(10) 0.0090(10) -0.0030(10)
C8 0.034(2) 0.037(2) 0.062(2) -0.0070(10) 0.0040(10) -0.0050(10)
C9 0.036(2) 0.038(2) 0.081(2) -0.0010(10) 0.021(2) 0.013(2)
C10 0.047(2) 0.042(2) 0.059(2) 0.0040(10) 0.0260(10) 0.0070(10)
C11 0.0360(10) 0.0340(10) 0.0420(10) 0.0020(10) 0.0110(10) 0.0000(10)
C12 0.0300(10) 0.041(2) 0.0390(10) -0.0030(10) 0.0070(10) 0.0130(10)
C13 0.032(2) 0.069(2) 0.047(2) 0.0040(10) 0.0100(10) 0.015(2)
C14 0.029(2) 0.108(3) 0.039(2) -0.006(2) 0.0080(10) 0.012(2)
C15 0.042(2) 0.112(3) 0.031(2) -0.029(2) 0.0030(10) 0.008(2)
C16 0.052(2) 0.063(2) 0.039(2) -0.015(2) 0.0130(10) -0.0020(10)
C17 0.035(2) 0.044(2) 0.045(2) -0.0030(10) 0.0080(10) 0.0090(10)
C18 0.0290(10) 0.0260(10) 0.0330(10) -0.0020(10) 0.0100(10) 0.0010(10)
C19 0.0330(10) 0.0280(10) 0.0320(10) 0.0000(10) 0.0080(10) 0.0030(10)
C20 0.0250(10) 0.0240(10) 0.0330(10) -0.0030(10) 0.0100(10) -0.0010(10)
C21 0.0270(10) 0.0330(10) 0.0420(10) -0.0010(10) 0.0130(10) -0.0010(10)
C22 0.0290(10) 0.0350(10) 0.052(2) -0.0010(10) 0.0200(10) -0.0030(10)
C23 0.054(2) 0.051(2) 0.049(2) 0.0040(10) 0.034(2) 0.0030(10)
C24 0.051(2) 0.052(2) 0.0350(10) 0.0060(10) 0.0190(10) 0.0040(10)
C25 0.0400(10) 0.0380(10) 0.0350(10) 0.0080(10) 0.0150(10) 0.0040(10)
C26 0.0240(10) 0.0250(10) 0.0300(10) 0.0010(10) 0.0080(10) 0.0015(9)
C27 0.0300(10) 0.0330(10) 0.0380(10) 0.0000(10) 0.0130(10) -0.0050(10)
C28 0.0300(10) 0.042(2) 0.047(2) 0.0060(10) 0.0160(10) 0.0000(10)
C29 0.0260(10) 0.046(2) 0.057(2) 0.0020(10) 0.0150(10) 0.0010(10)
C30 0.0240(10) 0.042(2) 0.047(2) -0.0050(10) 0.0060(10) -0.0040(10)
C31 0.0220(10) 0.0330(10) 0.0430(10) -0.0030(10) 0.0090(10) -0.0060(10)
C32 0.0380(10) 0.0360(10) 0.0330(10) -0.0060(10) 0.0120(10) -0.0050(10)
C33 0.039(2) 0.095(3) 0.055(2) -0.004(2) 0.019(2) -0.030(2)
C34 0.045(2) 0.122(3) 0.076(3) -0.006(2) 0.029(2) -0.043(2)
C35 0.111(4) 0.108(3) 0.095(3) -0.056(3) 0.079(3) -0.058(3)
C36 0.132(4) 0.051(2) 0.047(2) -0.011(2) 0.052(2) -0.006(2)
C37 0.107(3) 0.048(2) 0.043(2) -0.003(2) 0.040(2) 0.0020(10)
C38 0.0320(10) 0.0290(10) 0.0290(10) 0.0000(10) 0.0040(10) 0.0020(10)
C39 0.0320(10) 0.045(2) 0.041(2) -0.0020(10) 0.0110(10) -0.0030(10)
C40 0.0320(10) 0.054(2) 0.053(2) 0.0030(10) 0.0150(10) -0.0020(10)
C41 0.030(2) 0.055(2) 0.072(2) -0.0040(10) 0.0080(10) 0.008(2)
C42 0.034(2) 0.053(2) 0.060(2) -0.0050(10) 0.0020(10) -0.0140(10)
C43 0.035(2) 0.042(2) 0.046(2) -0.0040(10) 0.0060(10) -0.0060(10)

loop_
_atom_type_symbol
_atom_type_scat_dispersion_real
_atom_type_scat_dispersion_imag
_atom_type_scat_source
C 0.002 0.002
;International Tables for Crystallography
(1992, Vol. C, Tables 4.2.6.8 and 6.1.1.1)
;
H 0.000 0.000
;International Tables for Crystallography
(1992, Vol. C, Table 6.1.1.2)
;
O 0.008 0.006
;International Tables for Crystallography
(1992, Vol. C, Tables 4.2.6.8 and 6.1.1.1)
;
P 0.090 0.095
;International Tables for Crystallography
(1992, Vol. C, Tables 4.2.6.8 and 6.1.1.1)
;
Pd -1.177 1.007
;International Tables for Crystallography
(1992, Vol. C, Tables 4.2.6.8 and 6.1.1.1)
;

loop_
_geom_angle_atom_site_label_1
_geom_angle_atom_site_label_2
_geom_angle_atom_site_label_3
_geom_angle
_geom_angle_publ_flag
P1 Pd1 P2 88.23(2) yes
P1 Pd1 C1 158.59(7) yes
P1 Pd1 C2 120.07(7) yes
P2 Pd1 C1 113.12(7) yes
P2 Pd1 C2 151.55(7) yes
C1 Pd1 C2 38.52(9) yes
Pd1 P1 C18 106.29(8) yes
Pd1 P1 C20 118.31(7) yes
Pd1 P1 C26 119.41(7) yes
C18 P1 C20 104.00(10) no
C18 P1 C26 103.60(10) no
C20 P1 C26 103.40(10) no
Pd1 P2 C19 106.76(8) yes
Pd1 P2 C32 114.03(9) yes
Pd1 P2 C38 120.89(8) yes
C19 P2 C32 106.30(10) no
C19 P2 C38 102.70(10) no
C32 P2 C38 104.80(10) no
Pd1 C1 C2 69.00(10) yes
Pd1 C1 C6 119.3(2) yes
Pd1 C1 H1 104(2) yes
C2 C1 C6 123.1(2) yes
C2 C1 H1 114(2) yes
C6 C1 H1 117(2) yes
Pd1 C2 C1 72.40(10) yes
Pd1 C2 C3 98.2(2) yes
Pd1 C2 H2 105(2) yes
C1 C2 C3 122.3(2) yes
C1 C2 H2 119(2) yes
C3 C2 H2 119(2) yes
O1 C3 C2 123.8(2) no
O1 C3 C4 120.5(2) no
C2 C3 C4 115.7(2) no
C3 C4 C5 122.7(2) no
C3 C4 H3 118.7 no
C5 C4 H3 118.7 no
C4 C5 C12 126.3(3) no
C4 C5 H4 116.9 no
C12 C5 H4 116.9 no
C1 C6 C7 120.0(2) no
C1 C6 C11 123.3(2) no
C7 C6 C11 116.7(2) no
C6 C7 C8 121.8(3) no
C6 C7 H5 119.1 no
C8 C7 H5 119.1 no
C7 C8 C9 120.4(3) no
C7 C8 H6 119.8 no
C9 C8 H6 119.8 no
C8 C9 C10 118.5(3) no
C8 C9 H7 120.7 no
C10 C9 H7 120.7 no
C9 C10 C11 121.3(3) no
C9 C10 H8 119.3 no
C11 C10 H8 119.3 no
C6 C11 C10 121.2(2) no
C6 C11 H9 119.4 no
C10 C11 H9 119.4 no
C5 C12 C13 119.5(3) no
C5 C12 C17 122.6(2) no
C13 C12 C17 117.8(3) no
C12 C13 C14 120.8(3) no
C12 C13 H10 119.6 no
C14 C13 H10 119.6 no
C13 C14 C15 120.5(3) no
C13 C14 H11 119.7 no
C15 C14 H11 119.7 no
C14 C15 C16 120.3(3) no
C14 C15 H12 119.8 no
C16 C15 H12 119.8 no
C15 C16 C17 119.6(3) no
C15 C16 H13 120.2 no
C17 C16 H13 120.2 no
C12 C17 C16 120.9(3) no
C12 C17 H14 119.5 no
C16 C17 H14 119.5 no
P1 C18 C19 112.8(2) no
P1 C18 H15 108.6 no
P1 C18 H16 108.6 no
C19 C18 H15 108.6 no
C19 C18 H16 108.6 no
H15 C18 H16 109.5 no
P2 C19 C18 113.4(2) no
P2 C19 H17 108.5 no
P2 C19 H18 108.5 no
C18 C19 H17 108.5 no
C18 C19 H18 108.5 no
H17 C19 H18 109.5 no
P1 C20 C21 112.2(2) no
P1 C20 C25 112.3(2) no
P1 C20 H19 107.3 no
C21 C20 C25 110.1(2) no
C21 C20 H19 107.3 no
C25 C20 H19 107.3 no
C20 C21 C22 111.7(2) no
C20 C21 H20 108.9 no
C20 C21 H21 108.9 no
C22 C21 H20 108.9 no
C22 C21 H21 108.9 no
H20 C21 H21 109.5 no
C21 C22 C23 112.2(2) no
C21 C22 H22 108.8 no
C21 C22 H23 108.8 no
C23 C22 H22 108.8 no
C23 C22 H23 108.8 no
H22 C22 H23 109.5 no
C22 C23 C24 111.6(2) no
C22 C23 H24 108.9 no
C22 C23 H25 108.9 no
C24 C23 H24 108.9 no
C24 C23 H25 108.9 no
H24 C23 H25 109.5 no
C23 C24 C25 111.3(2) no
C23 C24 H26 109.0 no
C23 C24 H27 109.0 no
C25 C24 H26 109.0 no
C25 C24 H27 109.0 no
H26 C24 H27 109.5 no
C20 C25 C24 111.7(2) no
C20 C25 H28 108.9 no
C20 C25 H29 108.9 no
C24 C25 H28 108.9 no
C24 C25 H29 108.9 no
H28 C25 H29 109.5 no
P1 C26 C27 111.6(2) no
P1 C26 C31 114.3(2) no
P1 C26 H30 106.5 no
C27 C26 C31 110.9(2) no
C27 C26 H30 106.5 no
C31 C26 H30 106.5 no
C26 C27 C28 110.9(2) no
C26 C27 H31 109.1 no
C26 C27 H32 109.1 no
C28 C27 H31 109.1 no
C28 C27 H32 109.1 no
H31 C27 H32 109.5 no
C27 C28 C29 112.1(2) no
C27 C28 H33 108.8 no
C27 C28 H34 108.8 no
C29 C28 H33 108.8 no
C29 C28 H34 108.8 no
H33 C28 H34 109.5 no
C28 C29 C30 110.8(2) no
C28 C29 H35 109.1 no
C28 C29 H36 109.1 no
C30 C29 H35 109.1 no
C30 C29 H36 109.1 no
H35 C29 H36 109.5 no
C29 C30 C31 111.3(2) no
C29 C30 H37 109.0 no
C29 C30 H38 109.0 no
C31 C30 H37 109.0 no
C31 C30 H38 109.0 no
H37 C30 H38 109.5 no
C26 C31 C30 110.6(2) no
C26 C31 H39 109.2 no
C26 C31 H40 109.2 no
C30 C31 H39 109.2 no
C30 C31 H40 109.2 no
H39 C31 H40 109.5 no
P2 C32 C33 112.5(2) no
P2 C32 C37 115.9(2) no
P2 C32 H41 105.6 no
C33 C32 C37 110.6(2) no
C33 C32 H41 105.6 no
C37 C32 H41 105.6 no
C32 C33 C34 110.6(3) no
C32 C33 H42 109.2 no
C32 C33 H43 109.2 no
C34 C33 H42 109.2 no
C34 C33 H43 109.2 no
H42 C33 H43 109.5 no
C33 C34 C35 111.2(4) no
C33 C34 H44 109.0 no
C33 C34 H45 109.0 no
C35 C34 H44 109.0 no
C35 C34 H45 109.0 no
H44 C34 H45 109.5 no
C34 C35 C36 111.0(3) no
C34 C35 H46 109.1 no
C34 C35 H47 109.1 no
C36 C35 H46 109.1 no
C36 C35 H47 109.1 no
H46 C35 H47 109.5 no
C35 C36 C37 112.1(3) no
C35 C36 H48 108.8 no
C35 C36 H49 108.8 no
C37 C36 H48 108.8 no
C37 C36 H49 108.8 no
H48 C36 H49 109.5 no
C32 C37 C36 110.9(3) no
C32 C37 H50 109.1 no
C32 C37 H51 109.1 no
C36 C37 H50 109.1 no
C36 C37 H51 109.1 no
H50 C37 H51 109.5 no
P2 C38 C39 109.4(2) no
P2 C38 C43 111.5(2) no
P2 C38 H52 108.7 no
C39 C38 C43 109.9(2) no
C39 C38 H52 108.7 no
C43 C38 H52 108.7 no
C38 C39 C40 111.8(2) no
C38 C39 H53 108.9 no
C38 C39 H54 108.9 no
C40 C39 H53 108.9 no
C40 C39 H54 108.9 no
H53 C39 H54 109.5 no
C39 C40 C41 111.1(2) no
C39 C40 H55 109.1 no
C39 C40 H56 109.1 no
C41 C40 H55 109.1 no
C41 C40 H56 109.1 no
H55 C40 H56 109.5 no
C40 C41 C42 110.4(2) no
C40 C41 H57 109.2 no
C40 C41 H58 109.2 no
C42 C41 H57 109.2 no
C42 C41 H58 109.2 no
H57 C41 H58 109.5 no
C41 C42 C43 112.0(3) no
C41 C42 H59 108.8 no
C41 C42 H60 108.8 no
C43 C42 H59 108.8 no
C43 C42 H60 108.8 no
H59 C42 H60 109.5 no
C38 C43 C42 112.4(2) no
C38 C43 H61 108.7 no
C38 C43 H62 108.7 no
C42 C43 H61 108.7 no
C42 C43 H62 108.7 no
H61 C43 H62 109.5 no

loop_
_geom_bond_atom_site_label_1
_geom_bond_atom_site_label_2
_geom_bond_site_symmetry_1
_geom_bond_site_symmetry_2
_geom_bond_distance
_geom_bond_publ_flag
Pd1 P1 . . 2.3161(6) yes
Pd1 P2 . . 2.2820(6) yes
Pd1 C1 . . 2.169(2) yes
Pd1 C2 . . 2.124(2) yes
P1 C18 . . 1.856(2) yes
P1 C20 . . 1.853(2) yes
P1 C26 . . 1.847(2) yes
P2 C19 . . 1.852(2) yes
P2 C32 . . 1.851(2) yes
P2 C38 . . 1.847(2) yes
O1 C3 . . 1.247(3) yes
C1 C2 . . 1.417(3) yes
C1 C6 . . 1.482(3) yes
C1 H1 . . 0.86(2) yes
C2 C3 . . 1.447(3) yes
C2 H2 . . 0.96(3) yes
C3 C4 . . 1.487(3) yes
C4 C5 . . 1.332(3) yes
C4 H3 . . 0.95 no
C5 C12 . . 1.467(4) yes
C5 H4 . . 0.95 no
C6 C7 . . 1.391(3) no
C6 C11 . . 1.392(3) no
C7 C8 . . 1.394(4) no
C7 H5 . . 0.95 no
C8 C9 . . 1.374(4) no
C8 H6 . . 0.95 no
C9 C10 . . 1.375(4) no
C9 H7 . . 0.95 no
C10 C1) . . 1.385(4) no
C10 H8 . . 0.95 no
C11 H9 . . 0.95 no
C12 C13 . . 1.388(4) no
C12 C17 . . 1.401(4) no
C13 C14 . . 1.390(4) no
C13 H10 . . 0.95 no
C14 C15 . . 1.357(5) no
C14 H11 . . 0.95 no
C15 C16 . . 1.385(5) no
C15 H12 . . 0.95 no
C16 C17 . . 1.386(4) no
C16 H13 . . 0.95 no
C17 H14 . . 0.95 no
C18 C19 . . 1.522(3) yes
C18 H15 . . 0.95 no
C18 H16 . . 0.95 no
C19 H17 . . 0.95 no
C19 H18 . . 0.95 no
C20 C21 . . 1.519(3) no
C20 C25 . . 1.529(3) no
C20 H19 . . 0.95 no
C21 C22 . . 1.524(4) no
C21 H20 . . 0.95 no
C21 H21 . . 0.95 no
C22 C23 . . 1.518(4) no
C22 H22 . . 0.95 no
C22 H23 . . 0.95 no
C23 C24 . . 1.510(4) no
C23 H24 . . 0.95 no
C23 H25 . . 0.95 no
C24 C25 . . 1.515(4) no
C24 H26 . . 0.95 no
C24 H27 . . 0.95 no
C25 H28 . . 0.95 no
C25 H29 . . 0.95 no
C26 C27 . . 1.536(3) no
C26 C31 . . 1.540(3) no
C26 H30 . . 0.95 no
C27 C28 . . 1.536(3) no
C27 H31 . . 0.95 no
C27 H32 . . 0.95 no
C28 C29 . . 1.516(4) no
C28 H33 . . 0.95 no
C28 H34 . . 0.95 no
C29 C30 . . 1.528(4) no
C29 H35 . . 0.95 no
C29 H36 . . 0.95 no
C30 C31 . . 1.526(3) no
C30 H37 . . 0.95 no
C30 H38 . . 0.95 no
C31 H39 . . 0.95 no
C31 H40 . . 0.95 no
C32 C33 . . 1.520(4) no
C32 C37 . . 1.526(4) no
C32 H41 . . 0.95 no
C33 C34 . . 1.535(4) no
C33 H42 . . 0.95 no
C33 H43 . . 0.95 no
C34 C35 . . 1.522(7) no
C34 H44 . . 0.95 no
C34 H45 . . 0.95 no
C35 C36 . . 1.502(6) no
C35 H46 . . 0.95 no
C35 H47 . . 0.95 no
C36 C37 . . 1.525(4) no
C36 H48 . . 0.95 no
C36 H49 . . 0.95 no
C37 H50 . . 0.95 no
C37 H51 . . 0.95 no
C38 C39 . . 1.541(4) no
C38 C43 . . 1.529(3) no
C38 H52 . . 0.95 no
C39 C40 . . 1.525(4) no
C39 H53 . . 0.95 no
C39 H54 . . 0.95 no
C40 C41 . . 1.519(4) no
C40 H55 . . 0.95 no
C40 H56 . . 0.95 no
C41 C42 . . 1.505(5) no
C41 H57 . . 0.95 no
C41 H58 . . 0.95 no
C42 C43 . . 1.530(4) no
C42 H59 . . 0.95 no
C42 H60 . . 0.95 no
C43 H61 . . 0.95 no
C43 H62 . . 0.95 no

loop_
_geom_contact_atom_site_label_1
_geom_contact_atom_site_label_2
_geom_contact_distance
_geom_contact_site_symmetry_2
_geom_contact_publ_flag
O1) C18) 3.371(3) 1_545 no
O1) C31) 3.547(3) 1_545 no

loop_
_geom_torsion_atom_site_label_1
_geom_torsion_atom_site_label_2
_geom_torsion_atom_site_label_3
_geom_torsion_atom_site_label_4
_geom_torsion
_geom_torsion_publ_flag
Pd1 P1 C18 C19 29.8(2) no
Pd1 P1 C20 C21 -44.6(2) no
Pd1 P1 C20 C25 80.1(2) no
Pd1 P1 C26 C27 47.8(2) no
Pd1 P1 C26 C31 174.60(10) no
Pd1 P2 C19 C18 31.4(2) no
Pd1 P2 C32 C33 -38.6(2) no
Pd1 P2 C32 C37 -167.3(2) no
Pd1 P2 C38 C39 43.8(2) no
Pd1 P2 C38 C43 -78.0(2) no
Pd1 C1 C2 C3 -88.7(2) no
Pd1 C1 C6 C7 122.0(2) no
Pd1 C1 C6 C11 -59.4(3) no
Pd1 C2 C1 C6 -112.1(2) no
Pd1 C2 C3 O1 -82.1(3) no
Pd1 C2 C3 C4 98.3(2) no
P1 Pd1 P2 C19 -9.80(8) no
P1 Pd1 P2 C32 107.22(9) no
P1 Pd1 P2 C38 -126.41(9) no
P1 Pd1 C1 C2 1.8(3) no
P1 Pd1 C1 C6 118.9(2) no
P1 Pd1 C2 C1 -179.20(10) no
P1 Pd1 C2 C3 -57.9(2) no
P1 C18 C19 P2 -40.4(2) no
P1 C20 C21 C22 -179.4(2) no
P1 C20 C25 C24 177.9(2) no
P1 C26 C27 C28 -176.7(2) no
P1 C26 C31 C30 176.8(2) no
P2 Pd1 P1 C18 -8.32(8) no
P2 Pd1 P1 C20 108.02(9) no
P2 Pd1 P1 C26 -124.76(9) no
P2 Pd1 C1 C2 177.10(10) no
P2 Pd1 C1 C6 -65.8(2) no
P2 Pd1 C2 C1 -5.7(2) no
P2 Pd1 C2 C3 115.7(2) no
P2 C32 C33 C34 172.0(3) no
P2 C32 C37 C36 -174.4(2) no
P2 C38 C39 C40 -176.8(2) no
P2 C38 C43 C42 174.1(2) no
O1 C3 C2 C1 -7.7(4) no
O1 C3 C4 C5 -4.1(4) no
C1 Pd1 P1 C18 167.3(2) no
C1 Pd1 P1 C20 -76.3(2) no
C1 Pd1 P1 C26 50.9(2) no
C1 Pd1 P2 C19 171.90(10) no
C1 Pd1 P2 C32 -71.10(10) no
C1 Pd1 P2 C38 55.30(10) no
C1 Pd1 C2 C3 121.3(2) no
C1 C2 C3 C4 172.7(2) no
C1 C6 C7 C8 178.2(2) no
C1 C6 C11 C10 -177.1(2) no
C2 Pd1 P1 C18 168.60(10) no
C2 Pd1 P1 C20 -75.00(10) no
C2 Pd1 P1 C26 52.20(10) no
C2 Pd1 P2 C19 175.8(2) no
C2 Pd1 P2 C32 -67.2(2) no
C2 Pd1 P2 C38 59.2(2) no
C2 Pd1 C1 C6 117.1(3) no
C2 C1 C6 C7 -155.0(2) no
C2 C1 C6 C11 23.5(4) no
C2 C3 C4 C5 175.6(2) no
C3 C2 C1 C6 159.2(2) no
C3 C4 C5 C12 173.7(2) no
C4 C5 C12 C13 173.6(3) no
C4 C5 C12 C17 -9.7(4) no
C5 C12 C13 C14 177.2(3) no
C5 C12 C17 C16 -176.0(2) no
C6 C7 C8 C9 -0.8(4) no
C6 C11 C10 C9 -1.2(4) no
C7 C6 C11 C10 1.5(4) no
C7 C8 C9 C10 1.1(4) no
C8 C7 C6 C11 -0.5(4) no
C8 C9 C10 C11 -0.1(4) no
C12 C13 C14 C15 -0.8(5) no
C12 C17 C16 C15 -1.4(4) no
C13 C12 C17 C16 0.7(4) no
C13 C14 C15 C16 0.2(5) no
C14 C13 C12 C17 0.4(4) no
C14 C15 C16 C17 0.9(5) no
C18 P1 C20 C21 73.0(2) no
C18 P1 C20 C25 -162.4(2) no
C18 P1 C26 C27 -70.1(2) no
C18 P1 C26 C31 56.7(2) no
C18 C19 P2 C32 -90.7(2) no
C18 C19 P2 C38 159.5(2) no
C19 P2 C32 C33 78.7(2) no
C19 P2 C32 C37 -49.9(2) no
C19 P2 C38 C39 -74.9(2) no
C19 P2 C38 C43 163.3(2) no
C19 C18 P1 C20 -95.8(2) no
C19 C18 P1 C26 156.5(2) no
C20 P1 C26 C27 -178.3(2) no
C20 P1 C26 C31 -51.5(2) no
C20 C21 C22 C23 -53.9(3) no
C20 C25 C24 C23 56.3(3) no
C21 C20 P1 C26 -179.1(2) no
C21 C20 C25 C24 -56.3(3) no
C21 C22 C23 C24 53.2(3) no
C22 C21 C20 C25 54.8(3) no
C22 C23 C24 C25 -54.2(3) no
C25 C20 P1 C26 -54.4(2) no
C26 C27 C28 C29 -54.8(3) no
C26 C31 C30 C29 56.9(3) no
C27 C26 C31 C30 -56.0(3) no
C27 C28 C29 C30 55.4(3) no
C28 C27 C26 C31 54.7(3) no
C28 C29 C30 C31 -56.5(3) no
C32 P2 C38 C39 174.2(2) no
C32 P2 C38 C43 52.4(2) no
C32 C33 C34 C35 56.3(4) no
C32 C37 C36 C35 -55.6(4) no
C33 C32 P2 C38 -172.9(2) no
C33 C32 C37 C36 56.0(4) no
C33 C34 C35 C36 -55.2(4) no
C34 C33 C32 C37 -56.5(4) no
C34 C35 C36 C37 55.0(4) no
C37 C32 P2 C38 58.4(2) no
C38 C39 C40 C41 57.1(3) no
C38 C43 C42 C41 -54.8(3) no
C39 C38 C43 C42 52.6(3) no
C39 C40 C41 C42 -57.4(3) no
C40 C39 C38 C43 -54.0(3) no
C40 C41 C42 C43 56.1(3) no
